data_1552218
loop_
_publ_author_name
'Gransbury, Gemma K.'
'Boulon, Marie-Emmanuelle'
'Mole, Richard A.'
'Gable, Robert W.'
'Moubaraki, Boujemaa'
'Murray, Keith S.'
'Sorace, Lorenzo'
'Soncini, Alessandro'
'Boskovic, Colette'

_publ_section_title
;
 Single-ion anisotropy and exchange coupling in cobalt(ii)-radical
 complexes: insights from magnetic and ab initio studies
;
_journal_name_full 'Chemical Science'
_journal_paper_doi 10.1039/C9SC00914K
_journal_year 2019
_chemical_formula_moiety 'C28 H29 Co N4 O2, F6 P, 1.5(C7 H8)'
_chemical_formula_sum 'C38.5 H41 Co F6 N4 O2 P'
_chemical_formula_weight 795.65
_chemical_name_systematic
'(tropolonato)-(tris(6-methyl-2-pyridylmethyl)amine)-cobalt(II) hexafluorophosphate toluene solvate'
_space_group_crystal_system monoclinic
_space_group_IT_number 14
_space_group_name_Hall '-P 2ybc'
_space_group_name_H-M_alt 'P 1 21/c 1'
_symmetry_space_group_name_Hall '-P 2ybc'
_symmetry_space_group_name_H-M 'P 1 21/c 1'
_atom_sites_solution_hydrogens geom
_atom_sites_solution_primary dual
_audit_block_doi 10.5517/ccdc.csd.cc21n800
_audit_creation_date 2018-05-03
_audit_creation_method
;
Olex2 1.2
(compiled 2018.04.26 svn.r3504 for OlexSys, GUI svn.r5492)
;
_audit_update_record
;
2019-02-09 deposited with the CCDC.    2019-08-13 downloaded from the CCDC.
;
_cell_angle_alpha 90
_cell_angle_beta 103.839(3)
_cell_angle_gamma 90
_cell_formula_units_Z 4
_cell_length_a 15.4478(4)
_cell_length_b 13.2858(3)
_cell_length_c 18.4890(5)
_cell_measurement_reflns_used 4733
_cell_measurement_temperature 130.01(10)
_cell_measurement_theta_max 73.6210
_cell_measurement_theta_min 4.1100
_cell_volume 3684.46(17)
_computing_cell_refinement 'CrysAlisPro 1.171.39.46 (Rigaku OD, 2018)'
_computing_data_collection 'CrysAlisPro 1.171.39.46 (Rigaku OD, 2018)'
_computing_data_reduction 'CrysAlisPro 1.171.39.46 (Rigaku OD, 2018)'
_computing_molecular_graphics 'Olex2 (Dolomanov et al., 2009)'
_computing_publication_material 'Olex2 (Dolomanov et al., 2009)'
_computing_structure_refinement 'ShelXL (Sheldrick, 2015)'
_computing_structure_solution 'ShelXT (Sheldrick, 2015)'
_diffrn_ambient_environment N~2~
_diffrn_ambient_temperature 130.01(10)
_diffrn_detector 'CCD plate'
_diffrn_detector_area_resol_mean 10.2273
_diffrn_detector_type Atlas
_diffrn_measured_fraction_theta_full 0.999
_diffrn_measured_fraction_theta_max 0.971
_diffrn_measurement_details
;
List of Runs (angles in degrees, time in seconds):

  # Type    Start    End  Width  t~exp~   \w     \q     \k     \f   Frames
#--------------------------------------------------------------------------
  1  \w   -117.00 -52.00   1.00    4.00    --  -41.87 -77.00  90.00   65
  2  \w   -103.00 -18.00   1.00    4.00    --  -41.87 -38.00 -30.00   85
  3  \w    -58.00  -2.00   1.00    4.00    --  -41.87 125.00 120.00   56
  4  \w     25.00  74.00   1.00    4.00    --   41.87-125.00 -60.00   49
  5  \w     63.00  90.00   1.00   20.00    --  105.57 -94.00  60.00   27
  6  \w     44.00  91.00   1.00   20.00    --  105.57 -30.00  90.00   47
  7  \w     73.00 152.00   1.00   20.00    --  105.57  77.00 120.00   79
  8  \w     84.00 178.00   1.00   20.00    --  105.57  45.00  30.00   94
  9  \w     42.00  92.00   1.00   20.00    --  105.57 -45.00 -90.00   50
 10  \w     47.00  98.00   1.00   20.00    --  105.57 -45.00-150.00   51
 11  \w     31.00  63.00   1.00   20.00    --  105.57 -30.00 150.00   32
 12  \w     31.00  94.00   1.00   20.00    --  105.57 -94.00-120.00   63
;
_diffrn_measurement_device 'four-circle diffractometer'
_diffrn_measurement_device_type 'SuperNova, Dual, Cu at home/near, Atlas'
_diffrn_measurement_method '\w scans'
_diffrn_orient_matrix_type 'CrysAlisPro convention (1999,Acta A55,543-557)'
_diffrn_orient_matrix_UB_11 -0.0649174000
_diffrn_orient_matrix_UB_12 0.0754102000
_diffrn_orient_matrix_UB_13 0.0220499000
_diffrn_orient_matrix_UB_21 -0.0763642000
_diffrn_orient_matrix_UB_22 -0.0415858000
_diffrn_orient_matrix_UB_23 -0.0622719000
_diffrn_orient_matrix_UB_31 -0.0224481000
_diffrn_orient_matrix_UB_32 -0.0776240000
_diffrn_orient_matrix_UB_33 0.0547412000
_diffrn_radiation_monochromator mirror
_diffrn_radiation_probe x-ray
_diffrn_radiation_type CuK\a
_diffrn_radiation_wavelength 1.54184
_diffrn_reflns_av_R_equivalents 0.0398
_diffrn_reflns_av_unetI/netI 0.0540
_diffrn_reflns_Laue_measured_fraction_full 0.999
_diffrn_reflns_Laue_measured_fraction_max 0.971
_diffrn_reflns_limit_h_max 18
_diffrn_reflns_limit_h_min -17
_diffrn_reflns_limit_k_max 15
_diffrn_reflns_limit_k_min -16
_diffrn_reflns_limit_l_max 22
_diffrn_reflns_limit_l_min -18
_diffrn_reflns_number 15359
_diffrn_reflns_point_group_measured_fraction_full 0.999
_diffrn_reflns_point_group_measured_fraction_max 0.971
_diffrn_reflns_theta_full 67.684
_diffrn_reflns_theta_max 73.846
_diffrn_reflns_theta_min 4.140
_diffrn_source 'micro-focus sealed X-ray tube'
_diffrn_source_type 'SuperNova (Cu) X-ray Source'
_exptl_absorpt_coefficient_mu 4.674
_exptl_absorpt_correction_T_max 1.000
_exptl_absorpt_correction_T_min 0.222
_exptl_absorpt_correction_type gaussian
_exptl_absorpt_process_details
;
CrysAlisPro 1.171.39.46 (Rigaku Oxford Diffraction, 2018)
Numerical absorption correction based on gaussian integration over
            a multifaceted crystal model
Empirical absorption correction using spherical harmonics,
 implemented in SCALE3 ABSPACK scaling algorithm.
;
_exptl_crystal_colour 'clear reddish orange'
_exptl_crystal_colour_lustre clear
_exptl_crystal_colour_modifier reddish
_exptl_crystal_colour_primary orange
_exptl_crystal_density_diffrn 1.434
_exptl_crystal_description needle
_exptl_crystal_F_000 1648
_exptl_crystal_recrystallization_method 'Re-crystallisation from solvent: toluene'
_exptl_crystal_size_max 0.667
_exptl_crystal_size_mid 0.125
_exptl_crystal_size_min 0.046
_refine_diff_density_max 0.614
_refine_diff_density_min -0.453
_refine_diff_density_rms 0.064
_refine_ls_extinction_method none
_refine_ls_goodness_of_fit_ref 1.052
_refine_ls_hydrogen_treatment constr
_refine_ls_matrix_type full
_refine_ls_number_parameters 539
_refine_ls_number_reflns 7246
_refine_ls_number_restraints 0
_refine_ls_restrained_S_all 1.052
_refine_ls_R_factor_all 0.0568
_refine_ls_R_factor_gt 0.0472
_refine_ls_shift/su_max 0.001
_refine_ls_shift/su_mean 0.000
_refine_ls_structure_factor_coef Fsqd
_refine_ls_weighting_details 'w=1/[\s^2^(Fo^2^)+(0.0561P)^2^+2.0667P] where P=(Fo^2^+2Fc^2^)/3'
_refine_ls_weighting_scheme calc
_refine_ls_wR_factor_gt 0.1202
_refine_ls_wR_factor_ref 0.1270
_reflns_Friedel_coverage 0.000
_reflns_number_gt 6172
_reflns_number_total 7246
_reflns_threshold_expression 'I > 2\s(I)'
_cod_data_source_file c9sc00914k2.cif
_cod_data_source_block 2pf6-iii
_cod_original_formula_sum 'C38.50 H41 Co F6 N4 O2 P'
_cod_database_code 1552218
_shelx_shelxl_version_number 2014/7
_chemical_oxdiff_formula CoC38.5H41N4O2PF6
_chemical_oxdiff_usercomment 'Red-orange needle crystals from toluene'
_shelx_space_group_comment
;
The symmetry employed for this shelxl refinement is uniquely defined
by the following loop, which should always be used as a source of
symmetry information in preference to the above space-group names.
They are only intended as comments.
;
_reflns_odcompleteness_completeness 99.91
_reflns_odcompleteness_iscentric 1
_reflns_odcompleteness_theta 66.97
_olex2_refinement_description
;
1. Fixed Uiso
 At 1.2 times of:
  All C(H) groups, All C(H,H) groups
 At 1.5 times of:
  All C(H,H,H) groups
2. Others
 Sof(C34B)=Sof(C29B)=Sof(H29B)=Sof(C30B)=Sof(H30B)=Sof(C31B)=Sof(H31B)=
 Sof(C32B)=Sof(H32B)=Sof(C33B)=Sof(H33B)=Sof(C35B)=Sof(H35D)=Sof(H35E)=
 Sof(H35F)=1-FVAR(1)
 Sof(C34A)=Sof(C29A)=Sof(H29A)=Sof(C30A)=Sof(H30A)=Sof(C31A)=Sof(H31A)=
 Sof(C32A)=Sof(H32A)=Sof(C33A)=Sof(H33A)=Sof(C35A)=Sof(H35A)=Sof(H35B)=
 Sof(H35C)=FVAR(1)
 Fixed Sof: C38(0.5) H38(0.5) C37(0.5) H37(0.5) C36(0.5) H36(0.5) C41(0.5)
 C40(0.5) H40(0.5) C39(0.5) H39(0.5) C42(0.5) H42A(0.5) H42B(0.5) H42C(0.5)
3.a Secondary CH2 refined with riding coordinates:
 C13(H13A,H13B), C19(H19A,H19B), C25(H25A,H25B)
3.b Aromatic/amide H refined with riding coordinates:
 C3(H3), C4(H4), C5(H5), C6(H6), C7(H7), C9(H9), C10(H10), C11(H11), C15(H15),
 C16(H16), C17(H17), C21(H21), C22(H22), C23(H23), C29A(H29A), C30A(H30A),
 C31A(H31A), C32A(H32A), C33A(H33A), C29B(H29B), C30B(H30B), C31B(H31B),
 C32B(H32B), C33B(H33B), C38(H38), C37(H37), C36(H36), C40(H40), C39(H39)
3.c Fitted hexagon refined as free rotating group:
 C34A(C29A,C30A,C31A,C32A,C33A), C34B(C29B,C30B,C31B,C32B,C33B), C38(C37,C36,
 C41,C40,C39)
3.d Idealised Me refined as rotating group:
 C26(H26A,H26B,H26C), C27(H27A,H27B,H27C), C28(H28A,H28B,H28C), C35A(H35A,H35B,
 H35C), C35B(H35D,H35E,H35F), C42(H42A,H42B,H42C)
;
_olex2_submission_special_instructions 'No special instructions were received'
_oxdiff_exptl_absorpt_empirical_details
;
Empirical correction (ABSPACK) includes:
- Absorption correction using spherical harmonics
- Frame scaling
;
_oxdiff_exptl_absorpt_empirical_full_max 1.440
_oxdiff_exptl_absorpt_empirical_full_min 0.773

loop_
_space_group_symop_operation_xyz
'x, y, z'
'-x, y+1/2, -z+1/2'
'-x, -y, -z'
'x, -y-1/2, z-1/2'

loop_
_atom_site_label
_atom_site_type_symbol
_atom_site_fract_x
_atom_site_fract_y
_atom_site_fract_z
_atom_site_U_iso_or_equiv
_atom_site_adp_type
_atom_site_occupancy
_atom_site_site_symmetry_order
_atom_site_calc_flag
_atom_site_refinement_flags_posn
_atom_site_refinement_flags_occupancy
_atom_site_disorder_assembly
_atom_site_disorder_group
Co1 Co 0.68336(3) 0.29305(3) 0.46074(2) 0.02404(11) Uani 1 1 d . . . .
O1 O 0.72538(12) 0.18565(13) 0.53648(10) 0.0272(4) Uani 1 1 d . . . .
O2 O 0.56476(12) 0.25459(13) 0.48963(11) 0.0298(4) Uani 1 1 d . . . .
N1 N 0.61761(14) 0.39661(16) 0.37913(12) 0.0273(4) Uani 1 1 d . . . .
N2 N 0.79604(14) 0.32701(15) 0.41145(12) 0.0257(4) Uani 1 1 d . . . .
N3 N 0.69342(14) 0.43341(16) 0.52467(12) 0.0280(4) Uani 1 1 d . . . .
N4 N 0.64740(14) 0.19475(16) 0.35537(12) 0.0277(4) Uani 1 1 d . . . .
C1 C 0.66341(17) 0.13534(18) 0.55676(13) 0.0244(5) Uani 1 1 d . . . .
C2 C 0.57231(17) 0.17549(19) 0.53061(14) 0.0266(5) Uani 1 1 d . . . .
C3 C 0.49588(18) 0.1343(2) 0.54821(15) 0.0316(5) Uani 1 1 d . . . .
H3 H 0.4423 0.1698 0.5275 0.038 Uiso 1 1 calc R . . .
C4 C 0.48497(19) 0.0513(2) 0.59031(16) 0.0351(6) Uani 1 1 d . . . .
H4 H 0.4257 0.0402 0.5947 0.042 Uiso 1 1 calc R . . .
C5 C 0.5470(2) -0.0184(2) 0.62710(16) 0.0366(6) Uani 1 1 d . . . .
H5 H 0.5254 -0.0707 0.6532 0.044 Uiso 1 1 calc R . . .
C6 C 0.6372(2) -0.0193(2) 0.62953(15) 0.0349(6) Uani 1 1 d . . . .
H6 H 0.6696 -0.0738 0.6563 0.042 Uiso 1 1 calc R . . .
C7 C 0.68738(18) 0.0475(2) 0.59864(14) 0.0293(5) Uani 1 1 d . . . .
H7 H 0.7488 0.0307 0.6075 0.035 Uiso 1 1 calc R . . .
C8 C 0.87209(17) 0.27407(19) 0.41937(15) 0.0285(5) Uani 1 1 d . . . .
C9 C 0.91370(19) 0.2647(2) 0.36001(17) 0.0359(6) Uani 1 1 d . . . .
H9 H 0.9663 0.2254 0.3656 0.043 Uiso 1 1 calc R . . .
C10 C 0.8780(2) 0.3127(2) 0.29378(17) 0.0400(7) Uani 1 1 d . . . .
H10 H 0.9042 0.3047 0.2526 0.048 Uiso 1 1 calc R . . .
C11 C 0.8036(2) 0.3726(2) 0.28770(16) 0.0369(6) Uani 1 1 d . . . .
H11 H 0.7798 0.4094 0.2433 0.044 Uiso 1 1 calc R . . .
C12 C 0.76451(17) 0.3780(2) 0.34728(14) 0.0287(5) Uani 1 1 d . . . .
C13 C 0.68484(18) 0.4447(2) 0.34549(15) 0.0312(5) Uani 1 1 d . . . .
H13A H 0.7054 0.5079 0.3726 0.037 Uiso 1 1 calc R . . .
H13B H 0.6567 0.4625 0.2931 0.037 Uiso 1 1 calc R . . .
C14 C 0.74752(19) 0.4568(2) 0.59145(15) 0.0334(6) Uani 1 1 d . . . .
C15 C 0.7416(2) 0.5501(2) 0.62406(17) 0.0398(7) Uani 1 1 d . . . .
H15 H 0.7802 0.5653 0.6710 0.048 Uiso 1 1 calc R . . .
C16 C 0.6806(2) 0.6205(2) 0.58915(18) 0.0431(7) Uani 1 1 d . . . .
H16 H 0.6754 0.6835 0.6120 0.052 Uiso 1 1 calc R . . .
C17 C 0.6267(2) 0.5971(2) 0.51947(18) 0.0382(6) Uani 1 1 d . . . .
H17 H 0.5851 0.6448 0.4930 0.046 Uiso 1 1 calc R . . .
C18 C 0.63489(18) 0.5031(2) 0.48952(16) 0.0312(6) Uani 1 1 d . . . .
C19 C 0.57379(18) 0.4718(2) 0.41673(16) 0.0326(6) Uani 1 1 d . . . .
H19A H 0.5183 0.4430 0.4260 0.039 Uiso 1 1 calc R . . .
H19B H 0.5576 0.5314 0.3842 0.039 Uiso 1 1 calc R . . .
C20 C 0.68450(17) 0.1093(2) 0.33773(15) 0.0294(5) Uani 1 1 d . . . .
C21 C 0.6661(2) 0.0741(2) 0.26430(16) 0.0375(6) Uani 1 1 d . . . .
H21 H 0.6915 0.0127 0.2531 0.045 Uiso 1 1 calc R . . .
C22 C 0.6113(2) 0.1283(3) 0.20867(16) 0.0413(7) Uani 1 1 d . . . .
H22 H 0.5995 0.1058 0.1585 0.050 Uiso 1 1 calc R . . .
C23 C 0.57344(19) 0.2165(2) 0.22672(16) 0.0368(6) Uani 1 1 d . . . .
H23 H 0.5352 0.2556 0.1892 0.044 Uiso 1 1 calc R . . .
C24 C 0.59237(17) 0.2464(2) 0.30012(15) 0.0305(5) Uani 1 1 d . . . .
C25 C 0.55052(18) 0.3393(2) 0.32413(16) 0.0330(6) Uani 1 1 d . . . .
H25A H 0.5260 0.3822 0.2802 0.040 Uiso 1 1 calc R . . .
H25B H 0.5008 0.3196 0.3464 0.040 Uiso 1 1 calc R . . .
C26 C 0.91254(18) 0.2291(2) 0.49344(16) 0.0338(6) Uani 1 1 d . . . .
H26A H 0.9458 0.2809 0.5264 0.051 Uiso 1 1 calc GR . . .
H26B H 0.9531 0.1746 0.4876 0.051 Uiso 1 1 calc GR . . .
H26C H 0.8653 0.2021 0.5151 0.051 Uiso 1 1 calc GR . . .
C27 C 0.8133(2) 0.3795(2) 0.62883(17) 0.0413(7) Uani 1 1 d . . . .
H27A H 0.7835 0.3141 0.6272 0.062 Uiso 1 1 calc GR . . .
H27B H 0.8378 0.3990 0.6808 0.062 Uiso 1 1 calc GR . . .
H27C H 0.8616 0.3747 0.6030 0.062 Uiso 1 1 calc GR . . .
C28 C 0.74836(19) 0.0522(2) 0.39746(16) 0.0335(6) Uani 1 1 d . . . .
H28A H 0.8096 0.0659 0.3940 0.050 Uiso 1 1 calc GR . . .
H28B H 0.7362 -0.0200 0.3911 0.050 Uiso 1 1 calc GR . . .
H28C H 0.7411 0.0735 0.4464 0.050 Uiso 1 1 calc GR . . .
P1A P 0.30202(5) 0.25110(5) 0.18903(4) 0.02935(16) Uani 1 1 d . . . .
F1A F 0.24228(14) 0.31893(16) 0.22892(13) 0.0595(6) Uani 1 1 d . . . .
F2A F 0.24194(18) 0.28323(18) 0.11079(12) 0.0708(7) Uani 1 1 d . . . .
F3A F 0.23944(12) 0.15669(13) 0.19240(12) 0.0482(5) Uani 1 1 d . . . .
F4A F 0.36597(12) 0.34527(12) 0.18725(10) 0.0429(4) Uani 1 1 d . . . .
F5A F 0.36290(15) 0.22156(17) 0.26856(12) 0.0610(6) Uani 1 1 d . . . .
F6A F 0.36252(16) 0.18427(16) 0.14978(15) 0.0672(7) Uani 1 1 d . . . .
C34A C 0.9689(9) -0.0185(10) 0.6618(7) 0.046(3) Uani 0.53(2) 1 d . P A 1
C29A C 0.9302(10) -0.0836(11) 0.7039(4) 0.058(4) Uani 0.53(2) 1 d G P A 1
H29A H 0.9464 -0.0798 0.7568 0.070 Uiso 0.53(2) 1 calc R P A 1
C30A C 0.8679(9) -0.1542(7) 0.6687(8) 0.059(4) Uani 0.53(2) 1 d G P A 1
H30A H 0.8415 -0.1987 0.6975 0.071 Uiso 0.53(2) 1 calc R P A 1
C31A C 0.8442(5) -0.1598(6) 0.5914(9) 0.055(3) Uani 0.53(2) 1 d G P A 1
H31A H 0.8016 -0.2081 0.5673 0.066 Uiso 0.53(2) 1 calc R P A 1
C32A C 0.8829(7) -0.0947(10) 0.5493(4) 0.046(3) Uani 0.53(2) 1 d G P A 1
H32A H 0.8667 -0.0985 0.4965 0.055 Uiso 0.53(2) 1 calc R P A 1
C33A C 0.9452(9) -0.0241(9) 0.5845(7) 0.041(3) Uani 0.53(2) 1 d G P A 1
H33A H 0.9716 0.0204 0.5558 0.049 Uiso 0.53(2) 1 calc R P A 1
C35A C 1.0384(7) 0.0547(13) 0.6975(11) 0.080(4) Uani 0.53(2) 1 d . P A 1
H35A H 1.0447 0.0541 0.7515 0.120 Uiso 0.53(2) 1 calc GR P A 1
H35B H 1.0211 0.1223 0.6780 0.120 Uiso 0.53(2) 1 calc GR P A 1
H35C H 1.0953 0.0362 0.6865 0.120 Uiso 0.53(2) 1 calc GR P A 1
C34B C 0.9719(10) -0.0049(11) 0.6483(7) 0.040(3) Uani 0.47(2) 1 d . P A 2
C29B C 0.9576(10) -0.0530(12) 0.7112(6) 0.062(4) Uani 0.47(2) 1 d G P A 2
H29B H 0.9877 -0.0304 0.7594 0.074 Uiso 0.47(2) 1 calc R P A 2
C30B C 0.8993(10) -0.1341(10) 0.7036(10) 0.071(5) Uani 0.47(2) 1 d G P A 2
H30B H 0.8896 -0.1670 0.7466 0.086 Uiso 0.47(2) 1 calc R P A 2
C31B C 0.8552(7) -0.1672(6) 0.6330(13) 0.069(6) Uani 0.47(2) 1 d G P A 2
H31B H 0.8154 -0.2226 0.6278 0.083 Uiso 0.47(2) 1 calc R P A 2
C32B C 0.8695(7) -0.1191(9) 0.5701(9) 0.049(4) Uani 0.47(2) 1 d G P A 2
H32B H 0.8394 -0.1417 0.5219 0.059 Uiso 0.47(2) 1 calc R P A 2
C33B C 0.9278(11) -0.0380(11) 0.5778(6) 0.036(3) Uani 0.47(2) 1 d G P A 2
H33B H 0.9375 -0.0051 0.5348 0.043 Uiso 0.47(2) 1 calc R P A 2
C35B C 1.0347(8) 0.0867(9) 0.6577(11) 0.068(4) Uani 0.47(2) 1 d . P A 2
H35D H 0.9999 0.1486 0.6565 0.102 Uiso 0.47(2) 1 calc GR P A 2
H35E H 1.0655 0.0879 0.6171 0.102 Uiso 0.47(2) 1 calc GR P A 2
H35F H 1.0787 0.0820 0.7055 0.102 Uiso 0.47(2) 1 calc GR P A 2
C38 C 1.1051(3) 0.4067(4) 0.5129(4) 0.061(5) Uani 0.5 1 d . P B -1
H38 H 1.1547 0.3629 0.5177 0.073 Uiso 0.5 1 calc R P B -1
C37 C 1.0798(3) 0.4399(4) 0.5761(3) 0.0497(16) Uani 0.5 1 d G P B -1
H37 H 1.1120 0.4187 0.6241 0.060 Uiso 0.5 1 calc R P B -1
C36 C 1.0072(3) 0.5041(4) 0.5692(2) 0.041(3) Uani 0.5 1 d G P B -1
H36 H 0.9898 0.5268 0.6124 0.049 Uiso 0.5 1 calc R P B -1
C41 C 0.9599(3) 0.5351(4) 0.4990(3) 0.0333(12) Uani 0.5 1 d G P B -1
C40 C 0.9853(3) 0.5019(4) 0.4358(2) 0.040(3) Uani 0.5 1 d G P B -1
H40 H 0.9530 0.5231 0.3879 0.047 Uiso 0.5 1 calc R P B -1
C39 C 1.0579(4) 0.4377(4) 0.4428(3) 0.0528(17) Uani 0.5 1 d G P B -1
H39 H 1.0752 0.4150 0.3996 0.063 Uiso 0.5 1 calc R P B -1
C42 C 0.8824(8) 0.6052(9) 0.4919(6) 0.047(3) Uani 0.5 1 d . P B -1
H42A H 0.8271 0.5662 0.4835 0.070 Uiso 0.5 1 calc GR P B -1
H42B H 0.8798 0.6508 0.4497 0.070 Uiso 0.5 1 calc GR P B -1
H42C H 0.8896 0.6446 0.5378 0.070 Uiso 0.5 1 calc GR P B -1

loop_
_atom_site_aniso_label
_atom_site_aniso_U_11
_atom_site_aniso_U_22
_atom_site_aniso_U_33
_atom_site_aniso_U_23
_atom_site_aniso_U_13
_atom_site_aniso_U_12
Co1 0.0255(2) 0.0170(2) 0.0295(2) 0.00353(15) 0.00646(15) 0.00098(15)
O1 0.0283(9) 0.0222(8) 0.0314(9) 0.0047(7) 0.0077(7) -0.0004(7)
O2 0.0284(9) 0.0221(9) 0.0406(10) 0.0053(7) 0.0118(7) 0.0022(7)
N1 0.0269(10) 0.0206(10) 0.0336(11) 0.0044(9) 0.0058(8) 0.0017(8)
N2 0.0256(10) 0.0185(10) 0.0333(11) 0.0009(8) 0.0077(8) -0.0018(8)
N3 0.0321(11) 0.0207(10) 0.0333(11) -0.0003(8) 0.0116(9) -0.0007(8)
N4 0.0262(10) 0.0225(10) 0.0331(11) -0.0011(9) 0.0046(9) -0.0029(8)
C1 0.0310(12) 0.0190(11) 0.0239(11) -0.0025(9) 0.0083(9) -0.0028(9)
C2 0.0350(13) 0.0188(11) 0.0268(12) -0.0037(9) 0.0090(10) -0.0017(10)
C3 0.0329(13) 0.0243(13) 0.0395(14) -0.0029(11) 0.0123(11) 0.0002(10)
C4 0.0385(14) 0.0293(14) 0.0403(14) -0.0067(12) 0.0149(12) -0.0072(11)
C5 0.0509(17) 0.0267(13) 0.0348(14) 0.0021(11) 0.0152(12) -0.0096(12)
C6 0.0487(16) 0.0247(13) 0.0302(13) 0.0041(11) 0.0074(12) -0.0028(12)
C7 0.0343(13) 0.0250(13) 0.0272(12) 0.0023(10) 0.0042(10) -0.0001(10)
C8 0.0274(12) 0.0196(12) 0.0402(14) 0.0001(10) 0.0116(11) -0.0035(9)
C9 0.0337(14) 0.0309(14) 0.0461(16) -0.0025(12) 0.0157(12) 0.0014(11)
C10 0.0409(16) 0.0450(17) 0.0391(15) -0.0055(13) 0.0193(13) -0.0041(13)
C11 0.0386(15) 0.0400(16) 0.0330(13) 0.0039(12) 0.0104(11) -0.0027(12)
C12 0.0280(12) 0.0251(13) 0.0322(13) 0.0038(10) 0.0053(10) -0.0033(10)
C13 0.0327(13) 0.0253(13) 0.0355(13) 0.0085(11) 0.0080(11) 0.0012(10)
C14 0.0402(15) 0.0282(14) 0.0349(13) -0.0039(11) 0.0153(12) -0.0068(11)
C15 0.0511(17) 0.0314(15) 0.0417(15) -0.0094(12) 0.0208(13) -0.0105(13)
C16 0.0566(18) 0.0268(14) 0.0547(18) -0.0100(13) 0.0311(16) -0.0059(13)
C17 0.0455(16) 0.0210(13) 0.0535(17) 0.0010(12) 0.0224(14) 0.0033(11)
C18 0.0320(13) 0.0223(12) 0.0443(15) 0.0019(11) 0.0189(11) 0.0006(10)
C19 0.0305(13) 0.0224(13) 0.0448(15) 0.0054(11) 0.0089(11) 0.0044(10)
C20 0.0309(13) 0.0232(12) 0.0343(13) -0.0015(10) 0.0082(10) -0.0053(10)
C21 0.0410(15) 0.0319(15) 0.0405(15) -0.0090(12) 0.0114(12) -0.0048(12)
C22 0.0393(15) 0.0505(18) 0.0322(14) -0.0075(13) 0.0049(12) -0.0095(13)
C23 0.0327(14) 0.0435(17) 0.0327(13) 0.0040(12) 0.0048(11) -0.0030(12)
C24 0.0278(12) 0.0289(13) 0.0328(13) 0.0017(11) 0.0036(10) -0.0030(10)
C25 0.0273(12) 0.0287(14) 0.0388(14) 0.0038(11) -0.0003(11) 0.0003(10)
C26 0.0264(12) 0.0287(13) 0.0451(15) 0.0039(12) 0.0061(11) 0.0029(10)
C27 0.0459(16) 0.0358(16) 0.0383(15) -0.0049(12) 0.0025(13) -0.0023(13)
C28 0.0377(14) 0.0227(12) 0.0405(14) -0.0021(11) 0.0104(12) 0.0024(11)
P1A 0.0360(4) 0.0203(3) 0.0320(3) -0.0020(2) 0.0085(3) -0.0010(3)
F1A 0.0566(12) 0.0425(11) 0.0871(15) -0.0250(11) 0.0325(11) -0.0023(9)
F2A 0.0849(16) 0.0635(14) 0.0462(11) 0.0070(10) -0.0191(11) -0.0149(12)
F3A 0.0492(10) 0.0292(9) 0.0716(12) -0.0091(8) 0.0252(9) -0.0111(7)
F4A 0.0479(10) 0.0252(8) 0.0544(10) 0.0039(7) 0.0100(8) -0.0068(7)
F5A 0.0657(13) 0.0547(13) 0.0533(12) 0.0229(10) -0.0042(10) -0.0086(10)
F6A 0.0780(15) 0.0379(11) 0.1045(18) -0.0237(11) 0.0586(14) -0.0095(10)
C34A 0.043(5) 0.044(5) 0.053(7) -0.011(5) 0.015(5) 0.013(4)
C29A 0.069(8) 0.063(10) 0.051(5) 0.002(4) 0.030(4) 0.026(7)
C30A 0.072(8) 0.048(6) 0.076(11) 0.017(6) 0.053(8) 0.018(5)
C31A 0.045(4) 0.029(5) 0.100(10) 0.003(5) 0.035(6) 0.002(3)
C32A 0.051(5) 0.039(6) 0.049(4) 0.014(4) 0.014(4) 0.015(4)
C33A 0.049(7) 0.029(5) 0.045(6) 0.004(4) 0.013(4) 0.007(4)
C35A 0.055(5) 0.074(9) 0.107(10) -0.035(8) 0.013(6) 0.005(5)
C34B 0.035(5) 0.045(6) 0.042(6) 0.005(4) 0.012(4) 0.000(4)
C29B 0.082(10) 0.061(9) 0.055(6) 0.014(5) 0.041(5) 0.016(7)
C30B 0.065(9) 0.072(9) 0.089(11) 0.001(8) 0.041(8) 0.012(7)
C31B 0.044(6) 0.048(7) 0.127(19) 0.029(9) 0.044(8) 0.006(4)
C32B 0.035(5) 0.024(6) 0.077(8) 0.006(6) -0.007(6) 0.000(4)
C33B 0.034(5) 0.022(5) 0.050(6) 0.002(4) 0.008(4) -0.003(4)
C35B 0.054(5) 0.050(6) 0.094(10) -0.006(6) 0.007(6) -0.010(4)
C38 0.045(8) 0.034(6) 0.106(12) -0.004(6) 0.020(6) -0.009(5)
C37 0.042(4) 0.040(4) 0.057(4) 0.010(3) -0.008(3) -0.004(3)
C36 0.042(7) 0.036(7) 0.042(6) 0.013(5) 0.003(5) -0.003(5)
C41 0.031(3) 0.034(3) 0.033(3) 0.003(2) 0.003(2) -0.007(2)
C40 0.035(6) 0.050(8) 0.033(6) -0.006(5) 0.007(5) -0.018(6)
C39 0.054(4) 0.048(4) 0.063(4) -0.014(3) 0.028(4) -0.012(3)
C42 0.030(4) 0.046(5) 0.058(6) 0.016(4) -0.001(4) 0.002(4)

loop_
_atom_type_symbol
_atom_type_description
_atom_type_scat_dispersion_real
_atom_type_scat_dispersion_imag
_atom_type_scat_source
C C 0.0181 0.0091 'International Tables Vol C Tables 4.2.6.8 and 6.1.1.4'
H H 0.0000 0.0000 'International Tables Vol C Tables 4.2.6.8 and 6.1.1.4'
Co Co -2.3653 3.6143 'International Tables Vol C Tables 4.2.6.8 and 6.1.1.4'
F F 0.0727 0.0534 'International Tables Vol C Tables 4.2.6.8 and 6.1.1.4'
N N 0.0311 0.0180 'International Tables Vol C Tables 4.2.6.8 and 6.1.1.4'
O O 0.0492 0.0322 'International Tables Vol C Tables 4.2.6.8 and 6.1.1.4'
P P 0.2955 0.4335 'International Tables Vol C Tables 4.2.6.8 and 6.1.1.4'

loop_
_citation_id
_citation_doi
_citation_year
1 10.1039/C9SC00914K 2019

loop_
_exptl_crystal_face_index_h
_exptl_crystal_face_index_k
_exptl_crystal_face_index_l
_exptl_crystal_face_perp_dist
-3 -1 12 0.3074
2 8 1 0.0558
3 -1 -12 0.3403
-2 -8 -1 0.0581
-10 1 0 0.0251
10 0 0 0.0151

loop_
_geom_angle_atom_site_label_1
_geom_angle_atom_site_label_2
_geom_angle_atom_site_label_3
_geom_angle
O1 Co1 O2 78.68(7)
O1 Co1 N1 170.50(8)
O1 Co1 N2 106.32(8)
O1 Co1 N3 105.10(8)
O1 Co1 N4 99.23(8)
O2 Co1 N1 92.33(8)
O2 Co1 N2 170.48(8)
O2 Co1 N3 91.35(8)
O2 Co1 N4 91.65(8)
N1 Co1 N2 82.14(8)
N1 Co1 N3 77.95(8)
N1 Co1 N4 77.74(8)
N2 Co1 N4 79.64(8)
N3 Co1 N2 95.04(8)
N3 Co1 N4 155.60(8)
C1 O1 Co1 115.69(16)
C2 O2 Co1 112.91(16)
C13 N1 Co1 108.42(15)
C13 N1 C25 112.4(2)
C19 N1 Co1 107.54(16)
C19 N1 C13 110.8(2)
C19 N1 C25 110.4(2)
C25 N1 Co1 107.09(16)
C8 N2 Co1 127.23(17)
C8 N2 C12 118.6(2)
C12 N2 Co1 108.19(16)
C14 N3 Co1 129.54(18)
C18 N3 Co1 111.78(18)
C18 N3 C14 118.7(2)
C20 N4 Co1 130.79(18)
C20 N4 C24 118.2(2)
C24 N4 Co1 109.47(17)
O1 C1 C2 115.6(2)
O1 C1 C7 118.3(2)
C7 C1 C2 126.0(2)
O2 C2 C1 115.7(2)
O2 C2 C3 119.4(2)
C3 C2 C1 124.8(2)
C2 C3 H3 114.3
C4 C3 C2 131.4(3)
C4 C3 H3 114.3
C3 C4 H4 114.9
C3 C4 C5 130.2(3)
C5 C4 H4 114.9
C4 C5 H5 116.8
C6 C5 C4 126.4(3)
C6 C5 H5 116.8
C5 C6 H6 115.2
C5 C6 C7 129.7(3)
C7 C6 H6 115.2
C1 C7 H7 114.3
C6 C7 C1 131.3(3)
C6 C7 H7 114.3
N2 C8 C9 120.8(3)
N2 C8 C26 118.2(2)
C9 C8 C26 120.9(2)
C8 C9 H9 120.2
C10 C9 C8 119.6(3)
C10 C9 H9 120.2
C9 C10 H10 120.4
C9 C10 C11 119.3(3)
C11 C10 H10 120.4
C10 C11 H11 120.7
C12 C11 C10 118.7(3)
C12 C11 H11 120.7
N2 C12 C11 122.7(3)
N2 C12 C13 115.7(2)
C11 C12 C13 121.5(2)
N1 C13 C12 112.8(2)
N1 C13 H13A 109.0
N1 C13 H13B 109.0
C12 C13 H13A 109.0
C12 C13 H13B 109.0
H13A C13 H13B 107.8
N3 C14 C15 120.7(3)
N3 C14 C27 117.9(2)
C15 C14 C27 121.4(3)
C14 C15 H15 119.6
C16 C15 C14 120.8(3)
C16 C15 H15 119.6
C15 C16 H16 120.8
C15 C16 C17 118.3(3)
C17 C16 H16 120.8
C16 C17 H17 120.7
C18 C17 C16 118.6(3)
C18 C17 H17 120.7
N3 C18 C17 122.8(3)
N3 C18 C19 116.5(2)
C17 C18 C19 120.6(3)
N1 C19 C18 110.4(2)
N1 C19 H19A 109.6
N1 C19 H19B 109.6
C18 C19 H19A 109.6
C18 C19 H19B 109.6
H19A C19 H19B 108.1
N4 C20 C21 121.2(3)
N4 C20 C28 119.4(2)
C21 C20 C28 119.4(2)
C20 C21 H21 120.1
C22 C21 C20 119.9(3)
C22 C21 H21 120.1
C21 C22 H22 120.5
C21 C22 C23 119.0(3)
C23 C22 H22 120.5
C22 C23 H23 120.7
C24 C23 C22 118.6(3)
C24 C23 H23 120.7
N4 C24 C23 123.1(3)
N4 C24 C25 115.5(2)
C23 C24 C25 121.4(3)
N1 C25 C24 110.2(2)
N1 C25 H25A 109.6
N1 C25 H25B 109.6
C24 C25 H25A 109.6
C24 C25 H25B 109.6
H25A C25 H25B 108.1
C8 C26 H26A 109.5
C8 C26 H26B 109.5
C8 C26 H26C 109.5
H26A C26 H26B 109.5
H26A C26 H26C 109.5
H26B C26 H26C 109.5
C14 C27 H27A 109.5
C14 C27 H27B 109.5
C14 C27 H27C 109.5
H27A C27 H27B 109.5
H27A C27 H27C 109.5
H27B C27 H27C 109.5
C20 C28 H28A 109.5
C20 C28 H28B 109.5
C20 C28 H28C 109.5
H28A C28 H28B 109.5
H28A C28 H28C 109.5
H28B C28 H28C 109.5
F1A P1A F3A 90.18(11)
F1A P1A F4A 89.77(10)
F1A P1A F5A 89.51(13)
F2A P1A F1A 89.57(14)
F2A P1A F3A 91.12(12)
F2A P1A F4A 90.02(11)
F2A P1A F5A 178.57(13)
F2A P1A F6A 90.79(15)
F3A P1A F4A 178.86(12)
F5A P1A F3A 89.98(11)
F5A P1A F4A 88.88(11)
F6A P1A F1A 179.32(13)
F6A P1A F3A 90.38(10)
F6A P1A F4A 89.66(11)
F6A P1A F5A 90.11(14)
C29A C34A C33A 120.0
C29A C34A C35A 121.5(10)
C33A C34A C35A 118.5(10)
C34A C29A H29A 120.0
C34A C29A C30A 120.0
C30A C29A H29A 120.0
C29A C30A H30A 120.0
C31A C30A C29A 120.0
C31A C30A H30A 120.0
C30A C31A H31A 120.0
C30A C31A C32A 120.0
C32A C31A H31A 120.0
C31A C32A H32A 120.0
C33A C32A C31A 120.0
C33A C32A H32A 120.0
C34A C33A H33A 120.0
C32A C33A C34A 120.0
C32A C33A H33A 120.0
C34A C35A H35A 109.5
C34A C35A H35B 109.5
C34A C35A H35C 109.5
H35A C35A H35B 109.5
H35A C35A H35C 109.5
H35B C35A H35C 109.5
C29B C34B C33B 120.0
C29B C34B C35B 119.3(10)
C33B C34B C35B 120.6(10)
C34B C29B H29B 120.0
C34B C29B C30B 120.0
C30B C29B H29B 120.0
C29B C30B H30B 120.0
C31B C30B C29B 120.0
C31B C30B H30B 120.0
C30B C31B H31B 120.0
C32B C31B C30B 120.0
C32B C31B H31B 120.0
C31B C32B H32B 120.0
C31B C32B C33B 120.0
C33B C32B H32B 120.0
C34B C33B H33B 120.0
C32B C33B C34B 120.0
C32B C33B H33B 120.0
C34B C35B H35D 109.5
C34B C35B H35E 109.5
C34B C35B H35F 109.5
H35D C35B H35E 109.5
H35D C35B H35F 109.5
H35E C35B H35F 109.5
C37 C38 H38 120.0
C37 C38 C39 120.0
C39 C38 H38 120.0
C38 C37 H37 120.0
C36 C37 C38 120.0
C36 C37 H37 120.0
C37 C36 H36 120.0
C37 C36 C41 120.0
C41 C36 H36 120.0
C36 C41 C42 119.8(5)
C40 C41 C36 120.0
C40 C41 C42 120.2(5)
C41 C40 H40 120.0
C41 C40 C39 120.0
C39 C40 H40 120.0
C38 C39 H39 120.0
C40 C39 C38 120.0
C40 C39 H39 120.0
C41 C42 H42A 109.5
C41 C42 H42B 109.5
C41 C42 H42C 109.5
H42A C42 H42B 109.5
H42A C42 H42C 109.5
H42B C42 H42C 109.5

loop_
_geom_bond_atom_site_label_1
_geom_bond_atom_site_label_2
_geom_bond_distance
Co1 O1 1.9958(18)
Co1 O2 2.0907(18)
Co1 N1 2.114(2)
Co1 N2 2.196(2)
Co1 N3 2.193(2)
Co1 N4 2.300(2)
O1 C1 1.294(3)
O2 C2 1.284(3)
N1 C13 1.477(3)
N1 C19 1.471(3)
N1 C25 1.478(3)
N2 C8 1.347(3)
N2 C12 1.352(3)
N3 C14 1.351(4)
N3 C18 1.347(4)
N4 C20 1.346(3)
N4 C24 1.350(3)
C1 C2 1.474(4)
C1 C7 1.400(4)
C2 C3 1.408(4)
C3 H3 0.9500
C3 C4 1.383(4)
C4 H4 0.9500
C4 C5 1.388(4)
C5 H5 0.9500
C5 C6 1.383(4)
C6 H6 0.9500
C6 C7 1.389(4)
C7 H7 0.9500
C8 C9 1.404(4)
C8 C26 1.488(4)
C9 H9 0.9500
C9 C10 1.373(4)
C10 H10 0.9500
C10 C11 1.380(4)
C11 H11 0.9500
C11 C12 1.379(4)
C12 C13 1.511(4)
C13 H13A 0.9900
C13 H13B 0.9900
C14 C15 1.391(4)
C14 C27 1.493(4)
C15 H15 0.9500
C15 C16 1.374(5)
C16 H16 0.9500
C16 C17 1.392(5)
C17 H17 0.9500
C17 C18 1.385(4)
C18 C19 1.506(4)
C19 H19A 0.9900
C19 H19B 0.9900
C20 C21 1.400(4)
C20 C28 1.499(4)
C21 H21 0.9500
C21 C22 1.370(5)
C22 H22 0.9500
C22 C23 1.386(5)
C23 H23 0.9500
C23 C24 1.376(4)
C24 C25 1.509(4)
C25 H25A 0.9900
C25 H25B 0.9900
C26 H26A 0.9800
C26 H26B 0.9800
C26 H26C 0.9800
C27 H27A 0.9800
C27 H27B 0.9800
C27 H27C 0.9800
C28 H28A 0.9800
C28 H28B 0.9800
C28 H28C 0.9800
P1A F1A 1.5917(19)
P1A F2A 1.579(2)
P1A F3A 1.5939(18)
P1A F4A 1.5993(17)
P1A F5A 1.594(2)
P1A F6A 1.585(2)
C34A C29A 1.3900
C34A C33A 1.3900
C34A C35A 1.482(12)
C29A H29A 0.9500
C29A C30A 1.3900
C30A H30A 0.9500
C30A C31A 1.3900
C31A H31A 0.9500
C31A C32A 1.3900
C32A H32A 0.9500
C32A C33A 1.3900
C33A H33A 0.9500
C35A H35A 0.9800
C35A H35B 0.9800
C35A H35C 0.9800
C34B C29B 1.3900
C34B C33B 1.3900
C34B C35B 1.541(13)
C29B H29B 0.9500
C29B C30B 1.3900
C30B H30B 0.9500
C30B C31B 1.3900
C31B H31B 0.9500
C31B C32B 1.3900
C32B H32B 0.9500
C32B C33B 1.3900
C33B H33B 0.9500
C35B H35D 0.9800
C35B H35E 0.9800
C35B H35F 0.9800
C38 H38 0.9500
C38 C37 1.3900
C38 C39 1.3900
C37 H37 0.9500
C37 C36 1.3900
C36 H36 0.9500
C36 C41 1.3900
C41 C40 1.3900
C41 C42 1.498(14)
C40 H40 0.9500
C40 C39 1.3900
C39 H39 0.9500
C42 H42A 0.9800
C42 H42B 0.9800
C42 H42C 0.9800

loop_
_geom_hbond_atom_site_label_D
_geom_hbond_atom_site_label_H
_geom_hbond_atom_site_label_A
_geom_hbond_distance_DH
_geom_hbond_distance_HA
_geom_hbond_distance_DA
_geom_hbond_angle_DHA
_geom_hbond_site_symmetry_A
C15 H15 F1A 0.95 2.49 3.187(4) 129.9 3_666
C19 H19B F6A 0.99 2.53 3.321(3) 136.5 2_655
C26 H26C O1 0.98 2.30 3.229(3) 158.0 .
C27 H27A O1 0.98 2.41 3.207(3) 138.0 .
C28 H28C O1 0.98 2.29 3.211(3) 156.2 .

loop_
_geom_torsion_atom_site_label_1
_geom_torsion_atom_site_label_2
_geom_torsion_atom_site_label_3
_geom_torsion_atom_site_label_4
_geom_torsion
Co1 O1 C1 C2 -9.7(3)
Co1 O1 C1 C7 168.23(17)
Co1 O2 C2 C1 7.3(3)
Co1 O2 C2 C3 -173.50(18)
Co1 N1 C13 C12 28.3(3)
Co1 N1 C19 C18 42.9(2)
Co1 N1 C25 C24 -48.9(2)
Co1 N2 C8 C9 144.0(2)
Co1 N2 C8 C26 -38.3(3)
Co1 N2 C12 C11 -150.3(2)
Co1 N2 C12 C13 31.7(3)
Co1 N3 C14 C15 -177.96(19)
Co1 N3 C14 C27 1.9(4)
Co1 N3 C18 C17 178.3(2)
Co1 N3 C18 C19 1.7(3)
Co1 N4 C20 C21 -164.8(2)
Co1 N4 C20 C28 13.7(3)
Co1 N4 C24 C23 166.5(2)
Co1 N4 C24 C25 -14.7(3)
O1 C1 C2 O2 1.2(3)
O1 C1 C2 C3 -177.9(2)
O1 C1 C7 C6 178.0(3)
O2 C2 C3 C4 180.0(3)
N2 C8 C9 C10 2.0(4)
N2 C12 C13 N1 -42.5(3)
N3 C14 C15 C16 0.1(4)
N3 C18 C19 N1 -30.1(3)
N4 C20 C21 C22 1.8(4)
N4 C24 C25 N1 43.2(3)
C1 C2 C3 C4 -0.9(5)
C2 C1 C7 C6 -4.3(4)
C2 C3 C4 C5 -1.5(5)
C3 C4 C5 C6 0.1(5)
C4 C5 C6 C7 1.6(5)
C5 C6 C7 C1 0.6(5)
C7 C1 C2 O2 -176.5(2)
C7 C1 C2 C3 4.3(4)
C8 N2 C12 C11 4.5(4)
C8 N2 C12 C13 -173.5(2)
C8 C9 C10 C11 2.6(5)
C9 C10 C11 C12 -3.5(5)
C10 C11 C12 N2 0.0(4)
C10 C11 C12 C13 177.9(3)
C11 C12 C13 N1 139.5(3)
C12 N2 C8 C9 -5.5(4)
C12 N2 C8 C26 172.3(2)
C13 N1 C19 C18 -75.4(3)
C13 N1 C25 C24 70.1(3)
C14 N3 C18 C17 -1.1(4)
C14 N3 C18 C19 -177.7(2)
C14 C15 C16 C17 -1.7(4)
C15 C16 C17 C18 2.0(4)
C16 C17 C18 N3 -0.6(4)
C16 C17 C18 C19 175.9(3)
C17 C18 C19 N1 153.2(2)
C18 N3 C14 C15 1.4(4)
C18 N3 C14 C27 -178.7(2)
C19 N1 C13 C12 146.1(2)
C19 N1 C25 C24 -165.6(2)
C20 N4 C24 C23 -0.9(4)
C20 N4 C24 C25 177.9(2)
C20 C21 C22 C23 -1.4(4)
C21 C22 C23 C24 0.0(4)
C22 C23 C24 N4 1.2(4)
C22 C23 C24 C25 -177.5(3)
C23 C24 C25 N1 -138.0(3)
C24 N4 C20 C21 -0.6(4)
C24 N4 C20 C28 177.9(2)
C25 N1 C13 C12 -89.9(3)
C25 N1 C19 C18 159.4(2)
C26 C8 C9 C10 -175.7(3)
C27 C14 C15 C16 -179.8(3)
C28 C20 C21 C22 -176.8(3)
C34A C29A C30A C31A 0.0
C29A C34A C33A C32A 0.0
C29A C30A C31A C32A 0.0
C30A C31A C32A C33A 0.0
C31A C32A C33A C34A 0.0
C33A C34A C29A C30A 0.0
C35A C34A C29A C30A -177.3(13)
C35A C34A C33A C32A 177.4(13)
C34B C29B C30B C31B 0.0
C29B C34B C33B C32B 0.0
C29B C30B C31B C32B 0.0
C30B C31B C32B C33B 0.0
C31B C32B C33B C34B 0.0
C33B C34B C29B C30B 0.0
C35B C34B C29B C30B 178.3(16)
C35B C34B C33B C32B -178.3(16)
C38 C37 C36 C41 0.0
C37 C38 C39 C40 0.0
C37 C36 C41 C40 0.0
C37 C36 C41 C42 -179.3(7)
C36 C41 C40 C39 0.0
C41 C40 C39 C38 0.0
C39 C38 C37 C36 0.0
C42 C41 C40 C39 179.3(7)

loop_
_exptl_oxdiff_crystal_face_indexfrac_h
_exptl_oxdiff_crystal_face_indexfrac_k
_exptl_oxdiff_crystal_face_indexfrac_l
_exptl_oxdiff_crystal_face_x
_exptl_oxdiff_crystal_face_y
_exptl_oxdiff_crystal_face_z
-3.0451 -0.5811 11.9437 0.4172 -0.4871 0.7673
2.3520 8.3076 0.8201 0.4919 -0.5762 -0.6528
2.6306 -0.7728 -11.9476 -0.4925 0.5753 -0.6531
-2.3620 -8.3090 -0.7805 -0.4905 0.5745 0.6553
-9.7504 0.5198 0.1603 0.6757 0.7130 0.1873
9.7911 -0.3925 -0.3440 -0.6728 -0.7099 -0.2082
